data_1565987
loop_
_publ_author_name
'Dissem, Nour'
'Ferhi, Najmeddine'
'Maris, Thierry'
'Duong, Adam'

_publ_section_title
;
 Design, structural characterization and Hirshfeld surface analysis of
 Ni(II) and Zn(II) coordination polymers using mixed linker synthetic
 strategy based on tetratopic and macrocyclic N-donor ligands
;
_journal_name_full 'Journal of Molecular Structure'
_journal_page_first 132317
_journal_paper_doi 10.1016/j.molstruc.2021.132317
_journal_volume 1254
_journal_year 2022
_chemical_formula_moiety 'C26 H32 N4 O8 Zn'
_chemical_formula_sum 'C26 H32 N4 O8 Zn'
_chemical_formula_weight 593.92
_space_group_crystal_system triclinic
_space_group_IT_number 2
_space_group_name_Hall '-P 1'
_space_group_name_H-M_alt 'P -1'
_atom_sites_solution_hydrogens mixed
_atom_sites_solution_primary dual
_audit_contact_author_name
;
;
_audit_creation_date 2020-11-10
_audit_creation_method
;
Olex2 1.3
(compiled 2020.07.31 svn.rc2a77460 for OlexSys, GUI svn.r6145)
;
_cell_angle_alpha 68.874(2)
_cell_angle_beta 65.755(2)
_cell_angle_gamma 77.396(2)
_cell_formula_units_Z 1
_cell_length_a 8.4854(4)
_cell_length_b 8.9023(4)
_cell_length_c 10.1517(5)
_cell_measurement_reflns_used 9987
_cell_measurement_temperature 298
_cell_measurement_theta_max 72.041
_cell_measurement_theta_min 5.016
_cell_volume 650.00(5)
_computing_cell_refinement
;
SAINT (2013) V8.40B; Integration Software for Single Crystal Data.
Bruker AXS Inc., Madison, WI 53719-1173.
;
_computing_data_collection
;
APEX 2 (2013) Bruker AXS Inc., Madison, WI 53719-1173.
;
_computing_data_reduction
;
SAINT (2013) V8.40B; Integration Software for Single Crystal Data.
Bruker AXS Inc., Madison, WI 53719-1173.
;
_computing_molecular_graphics 'Olex2 1.3 (Dolomanov et al., 2009)'
_computing_publication_material 'Olex2 1.3 (Dolomanov et al., 2009)'
_computing_structure_refinement 'XL  (Sheldrick, 2008)'
_computing_structure_solution 'SHELXT 2018/2 (Sheldrick, 2018)'
_diffrn_ambient_temperature 298
_diffrn_detector 'CCD area detector'
_diffrn_detector_area_resol_mean 8.3
_diffrn_detector_type 'Bruker APEX2 CCD'
_diffrn_measured_fraction_theta_full 0.971
_diffrn_measured_fraction_theta_max 0.961
_diffrn_measurement_device 'three-circle diffractometer'
_diffrn_measurement_device_type 'Bruker Smart APEX'
_diffrn_measurement_method '\w scans'
_diffrn_radiation_collimation 'Focusing mirrors'
_diffrn_radiation_monochromator 'Quazar MX Mirror Optics'
_diffrn_radiation_probe x-ray
_diffrn_radiation_type CuK\a
_diffrn_radiation_wavelength 1.54178
_diffrn_reflns_av_R_equivalents 0.0279
_diffrn_reflns_av_unetI/netI 0.0181
_diffrn_reflns_Laue_measured_fraction_full 0.971
_diffrn_reflns_Laue_measured_fraction_max 0.961
_diffrn_reflns_limit_h_max 10
_diffrn_reflns_limit_h_min -10
_diffrn_reflns_limit_k_max 10
_diffrn_reflns_limit_k_min -10
_diffrn_reflns_limit_l_max 12
_diffrn_reflns_limit_l_min -12
_diffrn_reflns_number 17381
_diffrn_reflns_point_group_measured_fraction_full 0.971
_diffrn_reflns_point_group_measured_fraction_max 0.961
_diffrn_reflns_theta_full 67.679
_diffrn_reflns_theta_max 72.034
_diffrn_reflns_theta_min 5.016
_diffrn_source 'Microfocus Source'
_diffrn_source_current 0.65
_diffrn_source_power 0.02912
_diffrn_source_target Cu
_diffrn_source_type 'Incoatec I\mS High Brilliance Microsource'
_diffrn_source_voltage 44.8
_exptl_absorpt_coefficient_mu 1.811
_exptl_absorpt_correction_T_max 0.7535
_exptl_absorpt_correction_T_min 0.5815
_exptl_absorpt_correction_type multi-scan
_exptl_absorpt_process_details
;
SADABS-2016/2 (Bruker,2016/2) was used for absorption correction.
wR2(int) was 0.0996 before and 0.0457 after correction.
The Ratio of minimum to maximum transmission is 0.7717.
The \l/2 correction factor is Not present.
;
_exptl_crystal_colour 'clear light colourless'
_exptl_crystal_colour_lustre clear
_exptl_crystal_colour_modifier light
_exptl_crystal_colour_primary colourless
_exptl_crystal_density_diffrn 1.517
_exptl_crystal_description Fragment
_exptl_crystal_F_000 310
_exptl_crystal_size_max 0.41
_exptl_crystal_size_mid 0.22
_exptl_crystal_size_min 0.1
_refine_diff_density_max 0.398
_refine_diff_density_min -1.260
_refine_diff_density_rms 0.052
_refine_ls_extinction_coef .
_refine_ls_extinction_method none
_refine_ls_goodness_of_fit_ref 1.048
_refine_ls_hydrogen_treatment mixed
_refine_ls_matrix_type full
_refine_ls_number_parameters 187
_refine_ls_number_reflns 2469
_refine_ls_number_restraints 0
_refine_ls_restrained_S_all 1.048
_refine_ls_R_factor_all 0.0432
_refine_ls_R_factor_gt 0.0429
_refine_ls_shift/su_max 0.000
_refine_ls_shift/su_mean 0.000
_refine_ls_structure_factor_coef Fsqd
_refine_ls_weighting_details 'w=1/[\s^2^(Fo^2^)+(0.0632P)^2^+0.4130P] where P=(Fo^2^+2Fc^2^)/3'
_refine_ls_weighting_scheme calc
_refine_ls_wR_factor_gt 0.1144
_refine_ls_wR_factor_ref 0.1147
_reflns_Friedel_coverage 0.000
_reflns_Friedel_fraction_full .
_reflns_Friedel_fraction_max .
_reflns_number_gt 2438
_reflns_number_total 2469
_reflns_threshold_expression 'I > 2\s(I)'
_cod_data_source_file cmpd1.cif
_cod_data_source_block ada317
_cod_depositor_comments
;
The following automatic conversions were performed:

data item '_diffrn_radiation_probe' value 'X-ray' was changed to
'x-ray' in accordance with the built-in table derived from the CIF
Core dictionary named 'cif_core.dic' version 2.4.5 last updated on
2014-11-21.

Automatic conversion script
Id: cif_fix_values 8738 2021-04-28 16:35:53Z antanas 
;
_cod_database_code 1565987
_shelx_space_group_comment
;
The symmetry employed for this shelxl refinement is uniquely defined
by the following loop, which should always be used as a source of
symmetry information in preference to the above space-group names.
They are only intended as comments.
;
_shelx_estimated_absorpt_t_max 0.840
_shelx_estimated_absorpt_t_min 0.524

loop_
_space_group_symop_operation_xyz
'x, y, z'
'-x, -y, -z'

loop_
_atom_site_label
_atom_site_type_symbol
_atom_site_fract_x
_atom_site_fract_y
_atom_site_fract_z
_atom_site_U_iso_or_equiv
_atom_site_adp_type
_atom_site_occupancy
_atom_site_site_symmetry_order
_atom_site_calc_flag
_atom_site_refinement_flags_posn
_atom_site_refinement_flags_adp
_atom_site_refinement_flags_occupancy
_atom_site_disorder_assembly
_atom_site_disorder_group
Zn1 Zn 0.500000 0.000000 0.500000 0.0583(2) Uani 1 2 d S . P . .
O1 O 0.4423(2) 0.21799(16) 0.30228(17) 0.0418(4) Uani 1 1 d . . . . .
O2 O 0.3423(3) 0.08943(17) 0.2056(2) 0.0538(5) Uani 1 1 d . . . . .
O3 O 0.3357(3) 0.82052(17) 0.1583(2) 0.0530(4) Uani 1 1 d . . . . .
H3 H 0.343666 0.913133 0.152311 0.080 Uiso 1 1 calc R U . . .
O4 O 0.1965(2) 0.94817(17) -0.00002(18) 0.0473(4) Uani 1 1 d . . . . .
N1 N 0.7422(2) -0.0502(2) 0.3431(2) 0.0377(4) Uani 1 1 d . . . . .
H1 H 0.742(3) 0.005(3) 0.255(3) 0.048(7) Uiso 1 1 d . . . . .
N2 N 0.6280(2) 0.15324(19) 0.52676(19) 0.0349(4) Uani 1 1 d . . . . .
H2 H 0.652(3) 0.084(3) 0.616(3) 0.049(7) Uiso 1 1 d . . . . .
C1 C 0.3632(3) 0.2139(2) 0.2239(2) 0.0323(4) Uani 1 1 d . . . . .
C2 C 0.2770(2) 0.3715(2) 0.1501(2) 0.0303(4) Uani 1 1 d . . . . .
C3 C 0.3078(2) 0.5195(2) 0.1486(2) 0.0316(4) Uani 1 1 d . . . . .
H3A H 0.384300 0.524403 0.191136 0.038 Uiso 1 1 calc R U . . .
C4 C 0.2227(2) 0.6599(2) 0.0828(2) 0.0309(4) Uani 1 1 d . . . . .
C5 C 0.1021(3) 0.6521(2) 0.0250(2) 0.0319(4) Uani 1 1 d . . . . .
H5 H 0.044351 0.747072 -0.016612 0.038 Uiso 1 1 calc R U . . .
C6 C 0.0667(2) 0.5046(2) 0.0285(2) 0.0303(4) Uani 1 1 d . . . . .
C7 C 0.1602(3) 0.3659(2) 0.0885(2) 0.0320(4) Uani 1 1 d . . . . .
H7 H 0.143758 0.266623 0.087114 0.038 Uiso 1 1 calc R U . . .
C8 C 0.2505(3) 0.8241(2) 0.0741(2) 0.0340(4) Uani 1 1 d . . . . .
C9 C 0.6443(3) -0.2786(3) 0.3199(3) 0.0482(5) Uani 1 1 d . . . . .
H9A H 0.625247 -0.199626 0.231448 0.058 Uiso 1 1 calc R U . . .
H9B H 0.690126 -0.379276 0.295861 0.058 Uiso 1 1 calc R U . . .
C10 C 0.7808(3) -0.2216(3) 0.3482(3) 0.0473(5) Uani 1 1 d . . . . .
H10A H 0.784931 -0.287130 0.446664 0.057 Uiso 1 1 calc R U . . .
H10B H 0.893750 -0.235472 0.271909 0.057 Uiso 1 1 calc R U . . .
C11 C 0.8694(3) 0.0134(3) 0.3694(3) 0.0452(5) Uani 1 1 d . . . . .
H11A H 0.976358 0.027481 0.281324 0.054 Uiso 1 1 calc R U . . .
H11B H 0.895215 -0.062300 0.455984 0.054 Uiso 1 1 calc R U . . .
C12 C 0.7944(3) 0.1750(3) 0.3990(3) 0.0440(5) Uani 1 1 d . . . . .
H12A H 0.874110 0.215352 0.422196 0.053 Uiso 1 1 calc R U . . .
H12B H 0.777548 0.253230 0.309251 0.053 Uiso 1 1 calc R U . . .
C13 C 0.5295(3) 0.3050(2) 0.5499(2) 0.0419(5) Uani 1 1 d . . . . .
H13A H 0.510351 0.371979 0.457571 0.050 Uiso 1 1 calc R U . . .
H13B H 0.597562 0.362707 0.570036 0.050 Uiso 1 1 calc R U . . .

loop_
_atom_site_aniso_label
_atom_site_aniso_U_11
_atom_site_aniso_U_22
_atom_site_aniso_U_33
_atom_site_aniso_U_23
_atom_site_aniso_U_13
_atom_site_aniso_U_12
Zn1 0.0344(3) 0.0587(3) 0.1001(4) -0.0587(3) -0.0130(2) -0.00303(19)
O1 0.0555(9) 0.0296(7) 0.0545(8) -0.0095(6) -0.0385(7) 0.0002(6)
O2 0.0909(13) 0.0256(7) 0.0723(10) -0.0177(7) -0.0589(10) 0.0058(7)
O3 0.0849(12) 0.0287(7) 0.0755(11) -0.0167(7) -0.0592(10) -0.0007(7)
O4 0.0699(11) 0.0268(7) 0.0610(9) -0.0106(6) -0.0430(8) -0.0006(7)
N1 0.0423(9) 0.0328(8) 0.0392(9) -0.0124(7) -0.0169(7) 0.0011(7)
N2 0.0452(9) 0.0257(8) 0.0407(8) -0.0092(7) -0.0228(7) -0.0037(7)
C1 0.0395(10) 0.0266(9) 0.0354(9) -0.0094(7) -0.0193(8) -0.0001(7)
C2 0.0353(9) 0.0268(9) 0.0322(8) -0.0101(7) -0.0155(7) -0.0007(7)
C3 0.0363(10) 0.0309(9) 0.0354(9) -0.0134(7) -0.0186(8) -0.0016(7)
C4 0.0379(10) 0.0262(9) 0.0344(9) -0.0125(7) -0.0164(8) -0.0015(7)
C5 0.0407(10) 0.0255(8) 0.0360(9) -0.0106(7) -0.0210(8) 0.0012(7)
C6 0.0358(10) 0.0274(9) 0.0328(8) -0.0112(7) -0.0164(8) -0.0012(7)
C7 0.0408(10) 0.0249(8) 0.0365(9) -0.0099(7) -0.0191(8) -0.0035(7)
C8 0.0420(10) 0.0285(9) 0.0390(9) -0.0129(7) -0.0208(8) -0.0010(7)
C9 0.0655(15) 0.0348(10) 0.0494(12) -0.0220(9) -0.0208(11) 0.0011(10)
C10 0.0466(12) 0.0376(11) 0.0558(12) -0.0231(10) -0.0150(10) 0.0079(9)
C11 0.0360(11) 0.0442(12) 0.0545(12) -0.0161(10) -0.0153(9) -0.0022(9)
C12 0.0446(12) 0.0375(10) 0.0533(12) -0.0117(9) -0.0198(10) -0.0096(9)
C13 0.0584(13) 0.0258(9) 0.0488(11) -0.0124(8) -0.0264(10) -0.0024(9)

loop_
_atom_type_symbol
_atom_type_description
_atom_type_scat_dispersion_real
_atom_type_scat_dispersion_imag
_atom_type_scat_source
C C 0.0181 0.0091 'International Tables Vol C Tables 4.2.6.8 and 6.1.1.4'
H H 0.0000 0.0000 'International Tables Vol C Tables 4.2.6.8 and 6.1.1.4'
N N 0.0311 0.0180 'International Tables Vol C Tables 4.2.6.8 and 6.1.1.4'
O O 0.0492 0.0322 'International Tables Vol C Tables 4.2.6.8 and 6.1.1.4'
Zn Zn -1.5491 0.6778 'International Tables Vol C Tables 4.2.6.8 and 6.1.1.4'

loop_
_geom_angle_atom_site_label_1
_geom_angle_atom_site_label_2
_geom_angle_atom_site_label_3
_geom_angle
_geom_angle_site_symmetry_1
_geom_angle_site_symmetry_3
O1 Zn1 O1 180.00(8) . 2_656
N1 Zn1 O1 90.89(6) 2_656 .
N1 Zn1 O1 89.11(6) 2_656 2_656
N1 Zn1 O1 90.89(6) . 2_656
N1 Zn1 O1 89.11(6) . .
N1 Zn1 N1 180.0 2_656 .
N2 Zn1 O1 88.40(5) . .
N2 Zn1 O1 91.60(5) 2_656 .
N2 Zn1 O1 88.40(5) 2_656 2_656
N2 Zn1 O1 91.60(5) . 2_656
N2 Zn1 N1 95.15(7) . 2_656
N2 Zn1 N1 95.15(7) 2_656 .
N2 Zn1 N1 84.85(7) 2_656 2_656
N2 Zn1 N1 84.85(7) . .
N2 Zn1 N2 180.0 . 2_656
C1 O1 Zn1 126.49(12) . .
C8 O3 H3 109.5 . .
Zn1 N1 H1 107.5(18) . .
C10 N1 Zn1 113.94(14) . .
C10 N1 H1 107.6(18) . .
C11 N1 Zn1 105.82(13) . .
C11 N1 H1 107.4(18) . .
C11 N1 C10 114.23(17) . .
Zn1 N2 H2 99.9(16) . .
C12 N2 Zn1 106.72(12) . .
C12 N2 H2 107.3(16) . .
C12 N2 C13 114.04(16) . .
C13 N2 Zn1 116.00(13) . .
C13 N2 H2 111.7(16) . .
O1 C1 O2 125.34(17) . .
O1 C1 C2 117.97(16) . .
O2 C1 C2 116.62(16) . .
C3 C2 C1 121.32(16) . .
C7 C2 C1 118.80(16) . .
C7 C2 C3 119.83(17) . .
C2 C3 H3A 120.5 . .
C4 C3 C2 119.07(16) . .
C4 C3 H3A 120.5 . .
C3 C4 C5 120.49(16) . .
C3 C4 C8 122.52(16) . .
C5 C4 C8 116.96(16) . .
C4 C5 H5 119.4 . .
C6 C5 C4 121.21(17) . .
C6 C5 H5 119.4 . .
C5 C6 C6 121.3(2) . 2_565
C5 C6 C7 117.21(16) . .
C7 C6 C6 121.5(2) . 2_565
C2 C7 C6 122.08(17) . .
C2 C7 H7 119.0 . .
C6 C7 H7 119.0 . .
O3 C8 C4 113.52(16) . .
O4 C8 O3 123.07(17) . .
O4 C8 C4 123.39(17) . .
H9A C9 H9B 107.4 . .
C10 C9 H9A 108.4 . .
C10 C9 H9B 108.4 . .
C13 C9 H9A 108.4 2_656 .
C13 C9 H9B 108.4 2_656 .
C13 C9 C10 115.60(18) 2_656 .
N1 C10 C9 111.28(18) . .
N1 C10 H10A 109.4 . .
N1 C10 H10B 109.4 . .
C9 C10 H10A 109.4 . .
C9 C10 H10B 109.4 . .
H10A C10 H10B 108.0 . .
N1 C11 H11A 109.9 . .
N1 C11 H11B 109.9 . .
N1 C11 C12 108.97(17) . .
H11A C11 H11B 108.3 . .
C12 C11 H11A 109.9 . .
C12 C11 H11B 109.9 . .
N2 C12 C11 109.15(17) . .
N2 C12 H12A 109.9 . .
N2 C12 H12B 109.9 . .
C11 C12 H12A 109.9 . .
C11 C12 H12B 109.9 . .
H12A C12 H12B 108.3 . .
N2 C13 C9 112.77(16) . 2_656
N2 C13 H13A 109.0 . .
N2 C13 H13B 109.0 . .
C9 C13 H13A 109.0 2_656 .
C9 C13 H13B 109.0 2_656 .
H13A C13 H13B 107.8 . .

loop_
_geom_bond_atom_site_label_1
_geom_bond_atom_site_label_2
_geom_bond_distance
_geom_bond_site_symmetry_2
Zn1 O1 2.3707(13) 2_656
Zn1 O1 2.3707(13) .
Zn1 N1 2.0938(18) .
Zn1 N1 2.0937(18) 2_656
Zn1 N2 2.0667(16) .
Zn1 N2 2.0668(16) 2_656
O1 C1 1.247(2) .
O2 C1 1.247(2) .
O3 H3 0.8200 .
O3 C8 1.316(2) .
O4 C8 1.208(2) .
N1 H1 0.85(3) .
N1 C10 1.475(3) .
N1 C11 1.473(3) .
N2 H2 0.96(3) .
N2 C12 1.465(3) .
N2 C13 1.468(3) .
C1 C2 1.520(2) .
C2 C3 1.392(3) .
C2 C7 1.389(3) .
C3 H3A 0.9300 .
C3 C4 1.389(3) .
C4 C5 1.396(3) .
C4 C8 1.497(2) .
C5 H5 0.9300 .
C5 C6 1.395(3) .
C6 C6 1.496(3) 2_565
C6 C7 1.397(3) .
C7 H7 0.9300 .
C9 H9A 0.9700 .
C9 H9B 0.9700 .
C9 C10 1.522(3) .
C9 C13 1.518(3) 2_656
C10 H10A 0.9700 .
C10 H10B 0.9700 .
C11 H11A 0.9700 .
C11 H11B 0.9700 .
C11 C12 1.523(3) .
C12 H12A 0.9700 .
C12 H12B 0.9700 .
C13 H13A 0.9700 .
C13 H13B 0.9700 .

loop_
_geom_hbond_atom_site_label_D
_geom_hbond_atom_site_label_H
_geom_hbond_atom_site_label_A
_geom_hbond_distance_DH
_geom_hbond_distance_HA
_geom_hbond_distance_DA
_geom_hbond_angle_DHA
_geom_hbond_site_symmetry_A
_geom_hbond_publ_flag
O3 H3 O2 0.82 1.83 2.622(2) 161.2 1_565 yes
N1 H1 O4 0.85(3) 2.31(3) 3.109(2) 156(2) 2_665 yes
N2 H2 O2 0.96(3) 1.92(3) 2.864(2) 165(2) 2_656 yes

loop_
_geom_torsion_atom_site_label_1
_geom_torsion_atom_site_label_2
_geom_torsion_atom_site_label_3
_geom_torsion_atom_site_label_4
_geom_torsion
_geom_torsion_site_symmetry_1
_geom_torsion_site_symmetry_2
_geom_torsion_site_symmetry_3
_geom_torsion_site_symmetry_4
Zn1 O1 C1 O2 -21.0(3) . . . .
Zn1 O1 C1 C2 155.90(13) . . . .
Zn1 N1 C10 C9 58.3(2) . . . .
Zn1 N1 C11 C12 -40.41(19) . . . .
Zn1 N2 C12 C11 -40.94(19) . . . .
Zn1 N2 C13 C9 53.7(2) . . . 2_656
O1 C1 C2 C3 10.2(3) . . . .
O1 C1 C2 C7 -167.22(18) . . . .
O2 C1 C2 C3 -172.62(19) . . . .
O2 C1 C2 C7 9.9(3) . . . .
N1 C11 C12 N2 56.3(2) . . . .
C1 C2 C3 C4 -178.52(17) . . . .
C1 C2 C7 C6 175.35(17) . . . .
C2 C3 C4 C5 2.9(3) . . . .
C2 C3 C4 C8 -179.00(17) . . . .
C3 C2 C7 C6 -2.2(3) . . . .
C3 C4 C5 C6 -1.5(3) . . . .
C3 C4 C8 O3 -12.0(3) . . . .
C3 C4 C8 O4 169.6(2) . . . .
C4 C5 C6 C6 177.9(2) . . . 2_565
C4 C5 C6 C7 -1.7(3) . . . .
C5 C4 C8 O3 166.19(18) . . . .
C5 C4 C8 O4 -12.2(3) . . . .
C5 C6 C7 C2 3.5(3) . . . .
C6 C6 C7 C2 -176.1(2) 2_565 . . .
C7 C2 C3 C4 -1.1(3) . . . .
C8 C4 C5 C6 -179.71(17) . . . .
C10 N1 C11 C12 -166.57(18) . . . .
C11 N1 C10 C9 -179.92(18) . . . .
C12 N2 C13 C9 178.33(17) . . . 2_656
C13 N2 C12 C11 -170.37(17) . . . .
C13 C9 C10 N1 -74.0(2) 2_656 . . .

_cod_database_fobs_code 1565987
